data_2009571
loop_
_publ_author_name
'Frydenvang, K.'
'Hjelvang, G.'
'Jensen, B.'
'Martinho Do Rosario, S.M.'

_publ_section_title
;
 Structures of the choline ion in different crystal surroundings
;
_journal_issue 4
_journal_name_full 'Acta Crystallographica Section C'
_journal_page_first 617
_journal_page_last 623
_journal_paper_doi 10.1107/S0108270193007589
_journal_volume 50
_journal_year 1994
_chemical_formula_sum 'C9 H19 N O7'
_chemical_formula_weight 253.3
_space_group_IT_number 1
_symmetry_cell_setting triclinic
_symmetry_space_group_name_Hall 'P 1'
_symmetry_space_group_name_H-M 'P 1'
_atom_type_scat_source 'SDP (B. A. Frenz & Associates Inc., 1982)'
_cell_angle_alpha 95.42(2)
_cell_angle_beta 99.480(10)
_cell_angle_gamma 108.990(10)
_cell_formula_units_Z 1
_cell_length_a 6.2280(10)
_cell_length_b 6.8190(10)
_cell_length_c 7.4940(10)
_cell_measurement_reflns_used 18
_cell_measurement_temperature 122
_cell_measurement_theta_max 22.35
_cell_measurement_theta_min 19.52
_cell_volume 293.07(8)
_diffrn_measurement_device 'Enraf-Nonius CAD-4'
_diffrn_measurement_method \w/2\q
_diffrn_radiation_type MoK\a
_diffrn_radiation_wavelength 0.71073
_diffrn_reflns_av_R_equivalents 0.057
_diffrn_reflns_limit_h_max 13
_diffrn_reflns_limit_h_min -12
_diffrn_reflns_limit_k_max 13
_diffrn_reflns_limit_k_min -14
_diffrn_reflns_limit_l_max 15
_diffrn_reflns_limit_l_min -16
_diffrn_reflns_number 7713
_diffrn_reflns_theta_max 40
_diffrn_standards_decay_% -1.9
_diffrn_standards_interval_time 166.7
_diffrn_standards_number 3
_exptl_absorpt_coefficient_mu 0.12
_exptl_absorpt_correction_type none
_exptl_crystal_colour colourless
_exptl_crystal_density_diffrn 1.435
_exptl_crystal_description prism
_exptl_crystal_size_max 0.35
_exptl_crystal_size_mid 0.3
_exptl_crystal_size_min 0.2
_refine_diff_density_max 0.582
_refine_diff_density_min -0.622
_refine_ls_goodness_of_fit_obs 1.797
_refine_ls_number_parameters 208
_refine_ls_number_reflns 3856
_refine_ls_R_factor_obs 0.053
_refine_ls_shift/esd_max 0.13
_refine_ls_structure_factor_coef F
_refine_ls_weighting_details 'w = 1/[\s^2^(F) + 0.0009F^2^]'
_refine_ls_weighting_scheme calc
_refine_ls_wR_factor_obs 0.074
_reflns_number_observed 3856
_reflns_number_total 7710
_reflns_observed_criterion I>=5\s(I)
_cod_data_source_file ab0303.cif
_cod_data_source_block ab0303_structure_2_of_4
_cod_depositor_comments
;
The following automatic conversions were performed:

'_refine_ls_weighting_scheme' value '1/[\s^2^(F) + 0.0009F^2^]' was
changed to 'calc'. New tag '_refine_ls_weighting_details' was
created. The value of the new tag was set to 'w = 1/[\s^2^(F) +
0.0009F^2^]'.

Automatic conversion script
Id: cif_fix_values 3143 2015-03-26 13:38:13Z robertas 
;
_cod_original_cell_volume 293.0(2)
_cod_original_formula_sum 'C9 H19 N1 O7'
_cod_database_code 2009571

loop_
_symmetry_equiv_pos_as_xyz
x,y,z

loop_
_atom_site_label
_atom_site_fract_x
_atom_site_fract_y
_atom_site_fract_z
C1 1.338 .880 .801
O11 1.3172(2) 1.0623(2) .8470(2)
O12 1.4830(2) .8498(2) .7216(2)
C2 1.1605(2) .7020(2) .8631(2)
O2 1.1935(2) .5094(2) .8246(2)
C3 .9135(2) .6816(2) .7741(2)
O3 .8816(2) .6381(2) .5818(2)
C4 .7410(2) .5148(2) .8543(2)
O41 .7665(3) .5387(3) 1.0249(2)
O42 .5840(2) .3709(2) .7398(2)
O24 .5143(2) .3938(3) .2750(2)
C25 .3200(3) .4609(3) .2539(3)
C26 .1600(3) .3677(3) .3784(3)
N27 .0145(2) .1374(2) .3270(2)
C28 .1631(3) .0030(3) .3402(3)
C29 -.1289(4) .0891(4) .1373(3)
C210 -.1419(3) .0881(3) .4625(3)
H11 1.427(8) 1.172(8) .814(7)
H3 .752(9) .556(8) .538(7)
H2 1.303(8) .534(7) .811(7)
H24 .572(8) .441(8) .200(7)
H2101 -.216(6) -.058(5) .435(5)
H2102 -.227(6) .170(6) .443(5)
H2103 -.042(6) .135(6) .592(5)
H281 .046(6) -.150(6) .300(5)
H282 .262(7) .045(6) .462(5)
H283 .263(6) .051(6) .251(5)
H291 -.228(6) -.064(6) .118(5)
H292 -.022(6) .122(6) .045(5)
H293 -.214(6) .171(5) .128(5)
H261 .238(6) .387(6) .487(5)
H262 .056(6) .425(6) .377(5)
H251 .377(6) .622(6) .290(5)
H252 .241(6) .433(6) .136(5)
H22 1.178(6) .743(6) .993(5)
H33 .888(6) .812(6) .811(5)

loop_
_geom_angle_atom_site_label_1
_geom_angle_atom_site_label_2
_geom_angle_atom_site_label_3
_geom_angle
_geom_angle_publ_flag
O11 C1 O12 126.10(10) yes
O11 C1 C2 112.06(9) yes
O12 C1 C2 121.80(10) yes
C1 C2 C3 110.80(10) yes
C1 C2 O2 111.90(10) yes
C3 C2 O2 109.80(10) yes
O41 C4 O42 127.0(2) yes
C3 C4 O41 116.90(10) yes
C3 C4 O42 116.10(10) yes
C2 C3 C4 109.00(10) yes
C4 C3 O3 113.60(10) yes
C2 C3 O3 109.70(10) yes
H24 O24 C25 101(4) yes
O24 C25 C26 113.2(2) yes
C25 C26 N27 117.0(2) yes
C26 N27 C28 111.30(10) yes
C26 N27 C29 111.6(2) yes
C28 N27 C29 108.8(2) yes
C28 N27 C210 108.9(2) yes
C29 N27 C210 109.7(2) yes
O24 C25 H251 109(2) yes
O24 C25 H252 112(3) yes
H251 C25 H252 106(3) yes
C26 C25 H251 107(2) yes
C26 C25 H252 111(2) yes
C25 C26 H261 110(2) yes
C25 C26 H262 110(3) yes
H261 C26 H262 110(4) yes
N27 C26 H261 108(2) yes
N27 C26 H262 102(2) yes
N27 C28 H281 104(2) yes
N27 C28 H282 107(3) yes
N27 C28 H283 103(2) yes
H281 C28 H282 120(3) yes
H281 C28 H283 114(3) yes
H282 C28 H283 108(3) yes
N27 C29 H291 106(2) yes
N27 C29 H292 109(2) yes
N27 C29 H293 109(2) yes
H291 C29 H292 112(3) yes
H291 C29 H293 112(3) yes
H292 C29 H293 108(3) yes
N27 C210 H2101 104(3) yes
N27 C210 H2102 103(3) yes
N27 C210 H2103 109(2) yes
H2101 C210 H2101 119(3) yes
H2101 C210 H2103 112(3) yes
H2102 C210 H2103 109(3) yes
C1 O11 H11 113(4) yes
C1 C2 H22 107(2) yes
O2 C2 H22 111(3) yes
C3 C2 H22 107(2) yes
C2 O2 H2 106(4) yes
C2 C3 H33 109(2) yes
O3 C3 H33 111(2) yes
C4 C3 H33 105(2) yes
C3 O3 H3 110(4) yes

loop_
_geom_bond_atom_site_label_1
_geom_bond_atom_site_label_2
_geom_bond_distance
_geom_bond_publ_flag
H24 O24 0.75(5) yes
O24 C25 1.418(3) yes
C25 C26 1.508(3) yes
C26 N27 1.510(2) yes
N27 C28 1.498(3) yes
N27 C29 1.493(3) yes
N27 C210 1.507(3) yes
C1 O11 1.311(2) yes
C1 O12 1.218(2) yes
C1 C2 1.5230(10) yes
C2 O2 1.405(2) yes
C2 C3 1.528(2) yes
C4 O41 1.250(2) yes
C4 O42 1.263(2) yes
C4 C3 1.535(2) yes
C3 O3 1.411(2) yes
C25 H251 1.03(4) yes
C25 H252 0.91(3) yes
C26 H261 0.85(3) yes
C26 H262 0.86(4) yes
C28 H281 1.04(3) yes
C28 H282 0.97(3) yes
C28 H283 0.99(4) yes
C29 H291 1.01(3) yes
C29 H292 1.03(4) yes
C29 H293 0.89(4) yes
C210 H2101 0.94(3) yes
C210 H2102 0.89(4) yes
C210 H2103 1.02(3) yes
O11 H11 0.92(5) yes
O2 H2 0.68(5) yes
C2 H22 0.97(4) yes
C3 H33 0.98(4) yes
O3 H3 0.81(4) yes

loop_
_geom_torsion_atom_site_label_1
_geom_torsion_atom_site_label_2
_geom_torsion_atom_site_label_3
_geom_torsion_atom_site_label_4
_geom_torsion
_geom_torsion_publ_flag
H24 O24 C25 C26 174(4) yes
O24 C25 C26 N27 -73.5(2) yes
C25 C26 N27 C28 65.9(2) yes
C25 C26 N27 C29 -55.8(2) yes
C25 C26 N27 C210 -175.5(2) yes
O11 C1 C2 C3 61.20(10) yes
O11 C1 C2 O2 -175.90(10) yes
O12 C1 C2 C3 -120.40(10) yes
O12 C1 C2 O2 2.4(2) yes
C1 C2 C3 O3 60.4(2) yes
C1 C2 C3 C4 -174.70(10) yes
O2 C2 C3 O3 -63.7(2) yes
C2 C3 C4 O41 54.2(2) yes
O3 C3 C4 O41 176.8(2) yes
C2 C3 C4 O42 -127.8(2) yes
O3 C3 C4 O42 -5.1(2) yes
O2 C2 C3 C4 61.2(2) yes
